data_7054577
loop_
_publ_author_name
'Ma\<ckov\'a, Michaela'
'Mik\<s\'atko, Ji\<r\'i'
'Budka, Jan'
'Eigner, V\'aclav'
'Cu\<r\'inov\'a, Petra'
'Lhot\'ak, Pavel'

_publ_section_title
;
 Chiral anion recognition by a ureido-thiacalix[4]arene ligand immobilized
 in the 1,3-alternate conformation
;
_journal_issue 2
_journal_name_full 'New J. Chem.'
_journal_page_first 1382
_journal_paper_doi 10.1039/C4NJ01956C
_journal_volume 39
_journal_year 2015
_chemical_formula_moiety 'C44 H52 N4 O12 S4'
_chemical_formula_sum 'C44 H52 N4 O12 S4'
_chemical_formula_weight 957.18
_space_group_IT_number 2
_symmetry_cell_setting triclinic
_symmetry_space_group_name_Hall '-P 1'
_symmetry_space_group_name_H-M 'P -1'
_atom_sites_solution_hydrogens difmap
_atom_sites_solution_primary other
_audit_update_record
;
2014-11-26 deposited with the CCDC.
2014-12-04 downloaded from the CCDC.
;
_cell_angle_alpha 101.125(7)
_cell_angle_beta 95.076(6)
_cell_angle_gamma 102.421(7)
_cell_formula_units_Z 2
_cell_length_a 11.0672(8)
_cell_length_b 12.3077(11)
_cell_length_c 18.3099(11)
_cell_measurement_reflns_used 9783
_cell_measurement_temperature 170
_cell_measurement_theta_max 76
_cell_measurement_theta_min 5
_cell_volume 2367.8(3)
_computing_cell_refinement 'CrysAlis, (Oxford Diffraction, 2002)'
_computing_data_collection 'Xcalibur, (Oxford Diffraction, 2002)'
_computing_data_reduction 'XRED (Stoe & Cie 1996)'
_computing_molecular_graphics 'CAMERON (Watkin et al., 1996)'
_computing_publication_material 'CRYSTALS (Betteridge et al., 2003)'
_computing_structure_refinement 'CRYSTALS (Betteridge et al., 2003)'
_computing_structure_solution 'Superflip (Palatinus & Chapuis, 2007)'
_diffrn_ambient_pressure 101
_diffrn_ambient_temperature 170
_diffrn_measured_fraction_theta_full 0.996
_diffrn_measured_fraction_theta_max 0.947
_diffrn_measurement_device Area
_diffrn_measurement_device_type 'Oxford Diffraction XCALIBUR'
_diffrn_measurement_method '\f & \w scans'
_diffrn_radiation_monochromator graphite
_diffrn_radiation_type 'Cu K\a'
_diffrn_radiation_wavelength 1.54180
_diffrn_reflns_av_R_equivalents 0.039
_diffrn_reflns_limit_h_max 13
_diffrn_reflns_limit_h_min -10
_diffrn_reflns_limit_k_max 15
_diffrn_reflns_limit_k_min -15
_diffrn_reflns_limit_l_max 23
_diffrn_reflns_limit_l_min -20
_diffrn_reflns_number 25548
_diffrn_reflns_theta_full 67.68
_diffrn_reflns_theta_max 76.222
_diffrn_reflns_theta_min 4.521
_diffrn_standards_number 0
_exptl_absorpt_coefficient_mu 2.383
_exptl_absorpt_correction_T_max 0.58
_exptl_absorpt_correction_T_min 0.44
_exptl_absorpt_correction_type multi-scan
_exptl_absorpt_process_details 'CrysAlis, (Oxford Diffraction, 2002)'
_exptl_crystal_colour yellow
_exptl_crystal_density_diffrn 1.342
_exptl_crystal_density_method 'not measured'
_exptl_crystal_description prism
_exptl_crystal_F_000 1008
_exptl_crystal_size_max 0.460
_exptl_crystal_size_mid 0.290
_exptl_crystal_size_min 0.230
_refine_diff_density_max 0.56
_refine_diff_density_min -0.42
_refine_ls_extinction_method None
_refine_ls_goodness_of_fit_ref 0.9210
_refine_ls_hydrogen_treatment constr
_refine_ls_matrix_type full
_refine_ls_number_parameters 697
_refine_ls_number_reflns 8878
_refine_ls_number_restraints 219
_refine_ls_R_factor_all 0.0745
_refine_ls_R_factor_gt 0.0613
_refine_ls_shift/su_max 0.0020363
_refine_ls_shift/su_mean 0.0000763
_refine_ls_structure_factor_coef Fsqd
_refine_ls_weighting_details
;
 Method, part 1, Chebychev polynomial, (Watkin, 1994, Prince, 1982) 
 [weight] = 1.0/[A~0~*T~0~(x)+A~1~*T~1~(x) ... +A~n-1~]*T~n-1~(x)] 
 where A~i~ are the Chebychev coefficients listed below and x= Fcalc/Fmax 
 Method = Robust Weighting (Prince, 1982) 
 W = [weight] * [1-(deltaF/6*sigmaF)^2^]^2^ 
 A~i~ are: 
 0.394E+04 0.668E+04 0.417E+04 0.178E+04 409. 
;
_refine_ls_weighting_scheme calc
_refine_ls_wR_factor_all 0.2130
_refine_ls_wR_factor_gt 0.1779
_refine_ls_wR_factor_ref 0.1960
_reflns_limit_h_max 13
_reflns_limit_h_min -13
_reflns_limit_k_max 15
_reflns_limit_k_min -15
_reflns_limit_l_max 23
_reflns_limit_l_min 0
_reflns_number_gt 7463
_reflns_number_total 9372
_reflns_threshold_expression I>2.0\s(I)
_oxford_diffrn_Wilson_B_factor 3.75
_oxford_diffrn_Wilson_scale 0.05
_oxford_refine_ls_r_factor_ref 0.0709
_oxford_refine_ls_scale 4.81(9)
_oxford_reflns_number_all 9372
_oxford_reflns_threshold_expression_ref I>0.0\s(I)
_cod_data_source_file c4nj01956c1.cif
_cod_data_source_block 4c
_cod_depositor_comments
;
The following automatic conversions were performed:

'_atom_sites_solution_primary' value 'Other' changed to 'other'
according to
/usr/data/users/saulius/crontab/automatic-downloads/rss-feeds/RSC/lib/dictionaries/cif_core.dic
dictionary named 'cif_core.dic' version 2.4.2 from 2011-04-26.

Automatic conversion script
Id: cif_fix_values 2935 2014-11-11 08:27:57Z andrius 

 Adding full bibliography for 7054576--7054583.cif.
;
_cod_original_sg_symbol_Hall '-P 1 '
_cod_original_sg_symbol_H-M 'P -1 '
_cod_database_code 7054577

loop_
_symmetry_equiv_pos_as_xyz
x,y,z
-x,-y,-z

loop_
_atom_site_label
_atom_site_type_symbol
_atom_site_fract_x
_atom_site_fract_y
_atom_site_fract_z
_atom_site_U_iso_or_equiv
_atom_site_occupancy
_atom_site_adp_type
_atom_site_refinement_flags_posn
_atom_site_refinement_flags_adp
_atom_site_refinement_flags_occupancy
_atom_site_disorder_assembly
_atom_site_disorder_group
C1 C 0.5511(3) 0.5888(3) 0.19606(15) 0.0469 1.0000 Uani . . . . .
S2 S 0.60256(7) 0.53707(8) 0.27395(4) 0.0570 1.0000 Uani . . . . .
C3 C 0.4988(2) 0.5590(3) 0.34059(15) 0.0446 1.0000 Uani . . . . .
C4 C 0.4472(3) 0.4652(2) 0.36985(15) 0.0447 1.0000 Uani . . . . .
C5 C 0.3772(3) 0.4829(2) 0.42810(15) 0.0428 1.0000 Uani . . . . .
C6 C 0.3517(3) 0.5874(2) 0.45617(15) 0.0449 1.0000 Uani . . . . .
C7 C 0.4025(3) 0.6789(2) 0.42573(15) 0.0445 1.0000 Uani . . . . .
S8 S 0.37691(8) 0.81353(6) 0.46787(4) 0.0540 1.0000 Uani . . . . .
C9 C 0.3262(3) 0.8671(2) 0.39084(15) 0.0449 1.0000 Uani . . . . .
C10 C 0.3931(3) 0.9740(2) 0.38332(15) 0.0460 1.0000 Uani . . . . .
C11 C 0.3479(3) 1.0235(2) 0.32955(16) 0.0458 1.0000 Uani . . . . .
C12 C 0.2383(3) 0.9712(2) 0.28089(15) 0.0479 1.0000 Uani . . . . .
C13 C 0.1738(3) 0.8646(2) 0.28704(15) 0.0462 1.0000 Uani . . . . .
S14 S 0.02893(7) 0.80516(6) 0.22832(5) 0.0556 1.0000 Uani . . . . .
C15 C 0.0429(3) 0.6712(2) 0.17759(15) 0.0455 1.0000 Uani . . . . .
C16 C -0.0575(3) 0.5793(3) 0.17302(16) 0.0475 1.0000 Uani . . . . .
C17 C -0.0592(3) 0.4761(2) 0.12744(15) 0.0458 1.0000 Uani . . . . .
C18 C 0.0373(3) 0.4585(2) 0.08762(14) 0.0438 1.0000 Uani . . . . .
C19 C 0.1391(3) 0.5496(2) 0.09249(14) 0.0439 1.0000 Uani . . . . .
S20 S 0.25230(7) 0.52650(7) 0.03287(4) 0.0499 1.0000 Uani . . . . .
C21 C 0.3997(3) 0.5806(2) 0.09017(15) 0.0449 1.0000 Uani . . . . .
C22 C 0.4913(3) 0.6447(2) 0.05849(15) 0.0472 1.0000 Uani . . . . .
C23 C 0.6106(3) 0.6806(2) 0.09646(16) 0.0471 1.0000 Uani . . . . .
C24 C 0.6418(3) 0.6553(3) 0.16547(16) 0.0489 1.0000 Uani . . . . .
C25 C 0.4798(3) 0.6667(2) 0.36979(15) 0.0457 1.0000 Uani . . . . .
C26 C 0.2155(3) 0.8110(2) 0.34188(15) 0.0437 1.0000 Uani . . . . .
C27 C 0.1410(3) 0.6577(2) 0.13609(16) 0.0467 1.0000 Uani . . . . .
C28 C 0.4281(3) 0.5504(2) 0.15836(15) 0.0435 1.0000 Uani . . . . .
O29 O 0.5352(2) 0.75842(18) 0.34278(12) 0.0541 1.0000 Uani . . . . .
C30 C 0.6557(3) 0.8181(3) 0.3872(2) 0.0726 1.0000 Uani . . . . .
C31 C 0.7191(4) 0.9089(3) 0.3494(3) 0.0762 1.0000 Uani . . . . .
C32 C 0.8458(4) 0.9768(4) 0.3956(3) 0.0824 1.0000 Uani . . . . .
C33 C 0.9223(5) 1.0545(4) 0.3565(3) 0.0940 1.0000 Uani . . . . .
C34 C 1.0448(5) 1.1208(5) 0.4044(3) 0.1054 1.0000 Uani . . . . .
O35 O 0.15206(19) 0.70572(16) 0.34666(11) 0.0506 1.0000 Uani D U . . .
C36 C 0.0731(7) 0.7009(6) 0.4055(4) 0.0707 0.610(5) Uani D U P 2 1
C37 C -0.0282(5) 0.5909(5) 0.3797(4) 0.0718 0.610(5) Uani D U P 2 1
C38 C 0.0251(5) 0.4849(4) 0.3646(4) 0.0764 0.610(5) Uani D U P 2 1
C39 C -0.0735(6) 0.3749(5) 0.3271(4) 0.0861 0.610(5) Uani D U P 2 1
C40 C -0.1823(7) 0.3466(6) 0.3716(4) 0.0792 0.610(5) Uani D U P 2 1
O41 O 0.2394(2) 0.74836(19) 0.13757(13) 0.0617 1.0000 Uani D U . . .
C42 C 0.2113(4) 0.8208(4) 0.0876(3) 0.0732 0.811(5) Uani D U P 3 1
C43 C 0.3280(4) 0.8919(5) 0.0675(3) 0.0824 0.811(5) Uani D U P 3 1
C44 C 0.4276(5) 0.9559(5) 0.1327(3) 0.0892 0.811(5) Uani D U P 3 1
C45 C 0.5410(5) 1.0296(5) 0.1099(3) 0.0938 0.811(5) Uani D U P 3 1
C46 C 0.6346(7) 1.0965(6) 0.1779(4) 0.1127 0.811(5) Uani D U P 3 1
O47 O 0.33874(19) 0.48995(17) 0.19093(11) 0.0490 1.0000 Uani D U . . .
C48 C 0.3079(3) 0.3677(2) 0.16141(19) 0.0584 1.0000 Uani D U . . .
C49 C 0.1975(3) 0.3145(2) 0.19700(18) 0.0577 1.0000 Uani D U . . .
C50 C 0.1326(4) 0.1990(3) 0.1459(3) 0.0601 0.727(5) Uani D U P 1 1
C51 C 0.0230(4) 0.1414(4) 0.1810(3) 0.0710 0.727(5) Uani D U P 1 1
C52 C -0.0539(7) 0.0337(5) 0.1253(5) 0.1007 0.727(5) Uani D U P 1 1
N53 N 0.3254(2) 0.3860(2) 0.46178(14) 0.0495 1.0000 Uani . . . . .
O54 O 0.2631(3) 0.4018(2) 0.51232(17) 0.0736 1.0000 Uani . . . . .
O55 O 0.3492(3) 0.2942(2) 0.43839(16) 0.0734 1.0000 Uani . . . . .
N56 N 0.4204(3) 1.1353(2) 0.32188(15) 0.0530 1.0000 Uani . . . . .
O57 O 0.3736(3) 1.18261(19) 0.27772(14) 0.0698 1.0000 Uani . . . . .
O58 O 0.5229(2) 1.1739(2) 0.35888(15) 0.0662 1.0000 Uani . . . . .
N59 N -0.1671(3) 0.3812(2) 0.12202(15) 0.0574 1.0000 Uani . . . . .
O60 O -0.1609(3) 0.2860(2) 0.08981(17) 0.0784 1.0000 Uani . . . . .
O61 O -0.2605(3) 0.4026(2) 0.14797(17) 0.0781 1.0000 Uani . . . . .
N62 N 0.7086(3) 0.7478(2) 0.06347(14) 0.0528 1.0000 Uani . . . . .
O63 O 0.8174(2) 0.7614(2) 0.09017(16) 0.0715 1.0000 Uani . . . . .
O64 O 0.6765(3) 0.7856(2) 0.00941(14) 0.0695 1.0000 Uani . . . . .
C136 C 0.0508(11) 0.7075(8) 0.3914(8) 0.0708 0.390(5) Uani D U P 2 2
C137 C 0.0205(10) 0.5947(8) 0.4166(5) 0.0717 0.390(5) Uani D U P 2 2
C138 C -0.0487(10) 0.5014(7) 0.3491(5) 0.0767 0.390(5) Uani D U P 2 2
C139 C -0.0929(14) 0.3909(8) 0.3764(6) 0.0973 0.390(5) Uani D U P 2 2
C140 C -0.1907(14) 0.3106(11) 0.3135(9) 0.1123 0.390(5) Uani D U P 2 2
C142 C 0.2683(16) 0.8217(17) 0.0867(10) 0.0737 0.189(5) Uani D U P 3 2
C143 C 0.3984(15) 0.8916(15) 0.1210(14) 0.0826 0.189(5) Uani D U P 3 2
C144 C 0.4174(17) 1.0045(14) 0.0951(13) 0.0895 0.189(5) Uani D U P 3 2
C145 C 0.5395(19) 1.0854(15) 0.1381(14) 0.0941 0.189(5) Uani D U P 3 2
C146 C 0.6510(19) 1.029(2) 0.1373(17) 0.1128 0.189(5) Uani D U P 3 2
C150 C 0.1468(13) 0.1848(5) 0.1673(7) 0.0600 0.273(5) Uani D U P 1 2
C151 C 0.0465(12) 0.1571(8) 0.0983(7) 0.0710 0.273(5) Uani D U P 1 2
C152 C -0.0079(18) 0.0273(9) 0.0706(12) 0.1008 0.273(5) Uani D U P 1 2
H121 H 0.2099 1.0089 0.2444 0.0581 1.0000 Uiso R . . . .
H101 H 0.4660 1.0095 0.4149 0.0568 1.0000 Uiso R . . . .
H241 H 0.7195 0.6820 0.1923 0.0573 1.0000 Uiso R . . . .
H221 H 0.4698 0.6607 0.0138 0.0557 1.0000 Uiso R . . . .
H41 H 0.4558 0.3912 0.3510 0.0532 1.0000 Uiso R . . . .
H61 H 0.2975 0.5915 0.4942 0.0548 1.0000 Uiso R . . . .
H161 H -0.1259 0.5852 0.2018 0.0549 1.0000 Uiso R . . . .
H181 H 0.0313 0.3851 0.0588 0.0533 1.0000 Uiso R . . . .
H482 H 0.3779 0.3374 0.1765 0.0708 1.0000 Uiso R . . . .
H481 H 0.2928 0.3511 0.1071 0.0719 1.0000 Uiso R . . . .
H501 H 0.1897 0.1479 0.1423 0.0718 0.727(5) Uiso R . P 1 1
H502 H 0.1035 0.2047 0.0956 0.0717 0.727(5) Uiso R . P 1 1
H511 H 0.0532 0.1215 0.2259 0.0805 0.727(5) Uiso R . P 1 1
H512 H -0.0305 0.1923 0.1936 0.0804 0.727(5) Uiso R . P 1 1
H521 H -0.1217 0.0005 0.1468 0.1371 0.727(5) Uiso R . P 1 1
H522 H -0.0010 -0.0184 0.1138 0.1368 0.727(5) Uiso R . P 1 1
H523 H -0.0825 0.0534 0.0794 0.1367 0.727(5) Uiso R . P 1 1
H1502 H 0.0990 0.1585 0.2060 0.0720 0.273(5) Uiso R . P 1 2
H1501 H 0.2104 0.1424 0.1588 0.0720 0.273(5) Uiso R . P 1 2
H1511 H -0.0202 0.1960 0.1063 0.0881 0.273(5) Uiso R . P 1 2
H1512 H 0.0904 0.1818 0.0591 0.0880 0.273(5) Uiso R . P 1 2
H1522 H -0.0737 0.0159 0.0300 0.1500 0.273(5) Uiso R . P 1 2
H1523 H -0.0396 -0.0023 0.1114 0.1500 0.273(5) Uiso R . P 1 2
H1521 H 0.0560 -0.0093 0.0532 0.1499 0.273(5) Uiso R . P 1 2
H362 H 0.0302 0.7624 0.4076 0.0855 0.610(5) Uiso R . P 2 1
H361 H 0.1152 0.7027 0.4551 0.0853 0.610(5) Uiso R . P 2 1
H372 H -0.0731 0.5863 0.4231 0.0958 0.610(5) Uiso R . P 2 1
H371 H -0.0866 0.5900 0.3358 0.0963 0.610(5) Uiso R . P 2 1
H381 H 0.0584 0.4738 0.4134 0.0961 0.610(5) Uiso R . P 2 1
H382 H 0.0873 0.4933 0.3306 0.0959 0.610(5) Uiso R . P 2 1
H391 H -0.1048 0.3814 0.2767 0.1112 0.610(5) Uiso R . P 2 1
H392 H -0.0316 0.3111 0.3233 0.1107 0.610(5) Uiso R . P 2 1
H403 H -0.2402 0.2816 0.3424 0.1290 0.610(5) Uiso R . P 2 1
H401 H -0.2140 0.4145 0.3785 0.1290 0.610(5) Uiso R . P 2 1
H402 H -0.1443 0.3350 0.4185 0.1291 0.610(5) Uiso R . P 2 1
H1361 H 0.0745 0.7711 0.4347 0.0851 0.390(5) Uiso R . P 2 2
H1362 H -0.0238 0.7127 0.3610 0.0850 0.390(5) Uiso R . P 2 2
H1372 H -0.0298 0.6021 0.4568 0.0947 0.390(5) Uiso R . P 2 2
H1371 H 0.0952 0.5752 0.4345 0.0948 0.390(5) Uiso R . P 2 2
H1382 H -0.1205 0.5258 0.3295 0.0949 0.390(5) Uiso R . P 2 2
H1381 H 0.0015 0.4877 0.3098 0.0947 0.390(5) Uiso R . P 2 2
H1392 H -0.1331 0.4063 0.4203 0.0991 0.390(5) Uiso R . P 2 2
H1391 H -0.0217 0.3600 0.3885 0.0988 0.390(5) Uiso R . P 2 2
H302 H 0.6409 0.8528 0.4370 0.0845 1.0000 Uiso R . . . .
H301 H 0.7067 0.7622 0.3895 0.0844 1.0000 Uiso R . . . .
H311 H 0.6641 0.9568 0.3422 0.0897 1.0000 Uiso R . . . .
H312 H 0.7272 0.8652 0.3009 0.0903 1.0000 Uiso R . . . .
H321 H 0.8330 1.0235 0.4424 0.0996 1.0000 Uiso R . . . .
H322 H 0.8955 0.9220 0.4048 0.0995 1.0000 Uiso R . . . .
H331 H 0.8757 1.1113 0.3467 0.1112 1.0000 Uiso R . . . .
H332 H 0.9443 1.0147 0.3067 0.1102 1.0000 Uiso R . . . .
H341 H 1.0979 1.1647 0.3729 0.1556 1.0000 Uiso R . . . .
H343 H 1.0300 1.1727 0.4468 0.1563 1.0000 Uiso R . . . .
H342 H 1.0853 1.0676 0.4220 0.1559 1.0000 Uiso R . . . .
H421 H 0.1616 0.8714 0.1148 0.0835 0.811(5) Uiso R . P 3 1
H422 H 0.1620 0.7767 0.0409 0.0829 0.811(5) Uiso R . P 3 1
H431 H 0.3048 0.9499 0.0462 0.0940 0.811(5) Uiso R . P 3 1
H432 H 0.3616 0.8409 0.0320 0.0946 0.811(5) Uiso R . P 3 1
H442 H 0.3875 1.0011 0.1702 0.1124 0.811(5) Uiso R . P 3 1
H441 H 0.4501 0.8982 0.1556 0.1121 0.811(5) Uiso R . P 3 1
H452 H 0.5128 1.0668 0.0713 0.1176 0.811(5) Uiso R . P 3 1
H451 H 0.5939 0.9777 0.0925 0.1176 0.811(5) Uiso R . P 3 1
H1422 H 0.2161 0.8810 0.1008 0.0842 0.189(5) Uiso R . P 3 2
H1421 H 0.2479 0.7888 0.0350 0.0840 0.189(5) Uiso R . P 3 2
H1431 H 0.4199 0.8711 0.1687 0.0950 0.189(5) Uiso R . P 3 2
H1432 H 0.4467 0.8596 0.0833 0.0948 0.189(5) Uiso R . P 3 2
H1441 H 0.4173 1.0363 0.1514 0.1131 0.189(5) Uiso R . P 3 2
H1442 H 0.3554 1.0170 0.0666 0.1130 0.189(5) Uiso R . P 3 2
H1451 H 0.5462 1.1530 0.1255 0.1170 0.189(5) Uiso R . P 3 2
H1452 H 0.5536 1.0248 0.0936 0.1172 0.189(5) Uiso R . P 3 2
H1401 H -0.2204 0.2411 0.3287 0.1243 0.390(5) Uiso R . P 2 2
H1403 H -0.2591 0.3417 0.3008 0.1243 0.390(5) Uiso R . P 2 2
H1402 H -0.1483 0.2964 0.2710 0.1243 0.390(5) Uiso R . P 2 2
H1462 H 0.7291 1.0624 0.1237 0.1368 0.189(5) Uiso R . P 3 2
H1461 H 0.6457 1.0640 0.1875 0.1368 0.189(5) Uiso R . P 3 2
H1463 H 0.6438 0.9497 0.1334 0.1368 0.189(5) Uiso R . P 3 2
H461 H 0.7057 1.1369 0.1606 0.1367 0.811(5) Uiso R . P 3 1
H463 H 0.5932 1.1492 0.2037 0.1367 0.811(5) Uiso R . P 3 1
H462 H 0.6604 1.0526 0.2110 0.1367 0.811(5) Uiso R . P 3 1
H493 H 0.2240 0.3285 0.2494 0.0673 0.273(5) Uiso R . P 1 2
H492 H 0.1336 0.3529 0.1883 0.0673 0.273(5) Uiso R . P 1 2
H491 H 0.2256 0.3035 0.2450 0.0673 0.727(5) Uiso R . P 1 1
H494 H 0.1408 0.3627 0.2023 0.0673 0.727(5) Uiso R . P 1 1

loop_
_atom_site_aniso_label
_atom_site_aniso_U_11
_atom_site_aniso_U_22
_atom_site_aniso_U_33
_atom_site_aniso_U_23
_atom_site_aniso_U_13
_atom_site_aniso_U_12
C1 0.0486(14) 0.0587(16) 0.0380(13) 0.0114(12) 0.0055(11) 0.0217(12)
S2 0.0506(4) 0.0850(6) 0.0498(4) 0.0314(4) 0.0098(3) 0.0308(4)
C3 0.0414(13) 0.0553(15) 0.0401(13) 0.0198(11) 0.0009(10) 0.0112(11)
C4 0.0461(13) 0.0442(13) 0.0426(13) 0.0104(11) -0.0030(11) 0.0114(11)
C5 0.0458(13) 0.0415(13) 0.0405(13) 0.0146(10) -0.0007(10) 0.0063(10)
C6 0.0504(14) 0.0439(13) 0.0374(12) 0.0111(10) -0.0004(10) 0.0054(11)
C7 0.0522(15) 0.0401(13) 0.0363(12) 0.0073(10) -0.0042(11) 0.0056(11)
S8 0.0822(5) 0.0377(3) 0.0354(3) 0.0037(3) -0.0048(3) 0.0088(3)
C9 0.0585(16) 0.0356(12) 0.0377(12) 0.0019(10) 0.0009(11) 0.0128(11)
C10 0.0594(16) 0.0337(12) 0.0379(12) -0.0002(10) -0.0045(11) 0.0077(11)
C11 0.0588(16) 0.0349(12) 0.0413(13) 0.0038(10) 0.0028(11) 0.0114(11)
C12 0.0608(17) 0.0415(13) 0.0407(13) 0.0032(11) -0.0026(12) 0.0199(12)
C13 0.0501(15) 0.0399(13) 0.0428(14) -0.0064(10) -0.0029(11) 0.0158(11)
S14 0.0484(4) 0.0514(4) 0.0605(5) -0.0065(3) -0.0056(3) 0.0196(3)
C15 0.0448(14) 0.0485(14) 0.0383(13) 0.0008(11) -0.0098(10) 0.0144(11)
C16 0.0465(14) 0.0545(16) 0.0421(13) 0.0093(12) -0.0008(11) 0.0173(12)
C17 0.0492(14) 0.0463(14) 0.0396(13) 0.0147(11) -0.0038(11) 0.0054(11)
C18 0.0545(15) 0.0406(13) 0.0346(12) 0.0078(10) -0.0056(10) 0.0131(11)
C19 0.0452(13) 0.0488(14) 0.0341(12) 0.0017(10) -0.0065(10) 0.0151(11)
S20 0.0514(4) 0.0599(4) 0.0338(3) 0.0001(3) -0.0011(3) 0.0152(3)
C21 0.0479(14) 0.0525(15) 0.0350(12) 0.0045(11) 0.0033(10) 0.0185(11)
C22 0.0576(16) 0.0532(15) 0.0356(12) 0.0108(11) 0.0080(11) 0.0216(12)
C23 0.0530(15) 0.0491(15) 0.0417(13) 0.0081(11) 0.0097(11) 0.0176(12)
C24 0.0461(14) 0.0631(17) 0.0423(14) 0.0164(12) 0.0056(11) 0.0191(12)
C25 0.0462(14) 0.0468(14) 0.0420(14) 0.0190(11) -0.0063(11) 0.0034(11)
C26 0.0511(14) 0.0355(12) 0.0408(13) -0.0009(10) 0.0066(11) 0.0107(10)
C27 0.0426(14) 0.0463(14) 0.0437(14) 0.0024(11) -0.0067(11) 0.0062(11)
C28 0.0450(14) 0.0495(14) 0.0389(13) 0.0089(11) 0.0105(11) 0.0162(11)
O29 0.0543(11) 0.0551(12) 0.0529(11) 0.0274(9) -0.0005(9) 0.0022(9)
C30 0.0555(19) 0.070(2) 0.085(3) 0.034(2) -0.0079(17) -0.0087(16)
C31 0.072(2) 0.058(2) 0.100(3) 0.029(2) 0.022(2) 0.0026(17)
C32 0.074(2) 0.076(3) 0.094(3) 0.022(2) 0.013(2) 0.006(2)
C33 0.092(3) 0.068(3) 0.112(4) 0.015(2) 0.023(3) -0.002(2)
C34 0.082(3) 0.087(3) 0.121(4) -0.010(3) 0.012(3) -0.007(2)
O35 0.0555(11) 0.0414(10) 0.0502(10) 0.0018(8) 0.0104(9) 0.0077(8)
C36 0.074(3) 0.066(2) 0.072(4) 0.009(2) 0.029(3) 0.013(2)
C37 0.061(4) 0.075(3) 0.073(4) 0.012(3) 0.022(3) 0.002(3)
C38 0.061(3) 0.066(3) 0.098(4) 0.025(3) 0.012(3) 0.001(3)
C39 0.096(4) 0.073(4) 0.081(4) 0.010(3) 0.032(4) -0.002(3)
C40 0.078(4) 0.062(3) 0.087(4) 0.008(3) 0.023(3) -0.006(3)
O41 0.0523(11) 0.0543(12) 0.0654(13) -0.0051(10) 0.0057(10) 0.0016(9)
C42 0.065(3) 0.064(2) 0.087(3) 0.026(2) 0.011(3) 0.000(2)
C43 0.078(3) 0.076(3) 0.084(3) 0.021(3) 0.002(2) -0.001(2)
C44 0.091(3) 0.075(3) 0.085(3) 0.017(3) 0.006(3) -0.014(3)
C45 0.090(3) 0.084(4) 0.083(4) 0.001(3) 0.008(3) -0.016(3)
C46 0.109(4) 0.103(5) 0.093(4) 0.019(3) -0.001(4) -0.036(4)
O47 0.0488(10) 0.0555(11) 0.0448(10) 0.0135(8) 0.0097(8) 0.0132(8)
C48 0.0691(19) 0.0500(16) 0.0589(17) 0.0132(13) 0.0142(15) 0.0168(14)
C49 0.0569(17) 0.0576(17) 0.0607(18) 0.0170(14) 0.0054(14) 0.0153(13)
C50 0.058(2) 0.056(2) 0.068(3) 0.019(2) -0.008(2) 0.0170(17)
C51 0.064(3) 0.051(2) 0.099(3) 0.031(2) 0.002(2) 0.0074(19)
C52 0.083(4) 0.062(3) 0.147(6) 0.024(4) -0.003(4) 0.001(3)
N53 0.0513(13) 0.0418(12) 0.0534(14) 0.0142(10) 0.0043(11) 0.0047(10)
O54 0.0900(18) 0.0586(14) 0.0862(18) 0.0336(13) 0.0433(15) 0.0191(12)
O55 0.0966(19) 0.0474(12) 0.0855(18) 0.0240(12) 0.0314(15) 0.0209(12)
N56 0.0691(16) 0.0368(11) 0.0500(13) 0.0070(10) -0.0009(12) 0.0117(11)
O57 0.1000(19) 0.0418(11) 0.0639(14) 0.0156(10) -0.0123(13) 0.0150(11)
O58 0.0674(14) 0.0564(13) 0.0689(14) 0.0204(11) -0.0034(12) 0.0012(11)
N59 0.0674(17) 0.0536(15) 0.0478(13) 0.0154(11) 0.0075(12) 0.0032(12)
O60 0.097(2) 0.0458(13) 0.0862(18) 0.0132(12) 0.0214(15) 0.0001(12)
O61 0.0716(16) 0.0730(17) 0.0840(18) 0.0166(14) 0.0272(14) -0.0010(12)
N62 0.0599(15) 0.0526(14) 0.0452(12) 0.0118(11) 0.0089(11) 0.0103(11)
O63 0.0563(14) 0.0781(16) 0.0746(16) 0.0237(13) 0.0031(12) 0.0003(11)
O64 0.0745(16) 0.0826(17) 0.0572(13) 0.0309(12) 0.0151(12) 0.0151(13)
C136 0.074(3) 0.066(2) 0.072(4) 0.009(2) 0.029(3) 0.014(2)
C137 0.061(4) 0.076(3) 0.073(4) 0.012(3) 0.022(3) 0.002(3)
C138 0.062(3) 0.066(3) 0.098(4) 0.025(3) 0.011(3) 0.001(3)
C139 0.114(8) 0.084(6) 0.091(7) 0.028(6) 0.029(6) 0.001(6)
C140 0.107(7) 0.090(7) 0.130(8) 0.019(7) 0.012(7) 0.008(6)
C142 0.065(3) 0.065(2) 0.088(3) 0.025(2) 0.011(3) 0.000(3)
C143 0.078(3) 0.076(3) 0.084(3) 0.021(3) 0.002(3) -0.001(3)
C144 0.091(4) 0.075(3) 0.085(4) 0.017(3) 0.006(3) -0.013(3)
C145 0.090(3) 0.084(4) 0.083(4) 0.001(3) 0.008(3) -0.016(3)
C146 0.109(4) 0.103(5) 0.093(4) 0.019(3) -0.001(4) -0.036(4)
C150 0.058(2) 0.056(2) 0.067(3) 0.019(2) -0.009(2) 0.0171(19)
C151 0.065(3) 0.051(2) 0.099(4) 0.031(2) 0.002(3) 0.008(2)
C152 0.083(4) 0.062(3) 0.147(6) 0.024(4) -0.003(4) 0.001(3)

loop_
_atom_type_symbol
_atom_type_scat_dispersion_real
_atom_type_scat_dispersion_imag
_atom_type_scat_Cromer_Mann_a1
_atom_type_scat_Cromer_Mann_b1
_atom_type_scat_Cromer_Mann_a2
_atom_type_scat_Cromer_Mann_b2
_atom_type_scat_Cromer_Mann_a3
_atom_type_scat_Cromer_Mann_b3
_atom_type_scat_Cromer_Mann_a4
_atom_type_scat_Cromer_Mann_b4
_atom_type_scat_Cromer_Mann_c
_atom_type_scat_source
C 0.0181 0.0091 2.3100 20.8439 1.0200 10.2075 1.5886 0.5687 0.8650 51.6512 0.2156 'International Tables Vol C 4.2.6.8 and 6.1.1.4'
H 0.0000 0.0000 0.4930 10.5109 0.3229 26.1257 0.1402 3.1424 0.0408 57.7998 0.0030 'International Tables Vol C 4.2.6.8 and 6.1.1.4'
O 0.0492 0.0322 3.0485 13.2771 2.2868 5.7011 1.5463 0.3239 0.8670 32.9089 0.2508 'International Tables Vol C 4.2.6.8 and 6.1.1.4'
S 0.3331 0.5567 6.9053 1.4679 5.2034 22.2151 1.4379 0.2536 1.5863 56.1720 0.8669 'International Tables Vol C 4.2.6.8 and 6.1.1.4'
N 0.0311 0.0180 12.2126 0.0057 3.1322 9.8933 2.0125 28.9975 1.1663 0.5826 -11.5290 'International Tables Vol C 4.2.6.8 and 6.1.1.4'

loop_
_geom_angle_atom_site_label_1
_geom_angle_atom_site_label_2
_geom_angle_atom_site_label_3
_geom_angle
_geom_angle_publ_flag
S2 C1 C24 116.8(2) yes
S2 C1 C28 122.4(2) yes
C24 C1 C28 120.0(2) yes
C1 S2 C3 106.39(13) yes
S2 C3 C4 116.5(2) yes
S2 C3 C25 122.5(2) yes
C4 C3 C25 120.6(3) yes
C3 C4 C5 117.8(3) yes
C3 C4 H41 123.2 no
C5 C4 H41 119.0 no
C4 C5 C6 123.2(2) yes
C4 C5 N53 118.8(2) yes
C6 C5 N53 118.0(2) yes
C5 C6 C7 118.1(3) yes
C5 C6 H61 118.2 no
C7 C6 H61 123.7 no
C6 C7 S8 116.6(2) yes
C6 C7 C25 120.8(3) yes
S8 C7 C25 122.3(2) yes
C7 S8 C9 103.99(12) yes
S8 C9 C10 118.0(2) yes
S8 C9 C26 121.9(2) yes
C10 C9 C26 119.8(2) yes
C9 C10 C11 119.2(3) yes
C9 C10 H101 119.4 no
C11 C10 H101 121.4 no
C10 C11 C12 122.5(3) yes
C10 C11 N56 118.4(3) yes
C12 C11 N56 119.1(2) yes
C11 C12 C13 118.4(2) yes
C11 C12 H121 119.7 no
C13 C12 H121 121.9 no
C12 C13 S14 116.9(2) yes
C12 C13 C26 121.3(2) yes
S14 C13 C26 121.6(2) yes
C13 S14 C15 105.13(12) yes
S14 C15 C16 116.4(2) yes
S14 C15 C27 123.4(2) yes
C16 C15 C27 119.8(3) yes
C15 C16 C17 119.3(3) yes
C15 C16 H161 121.9 no
C17 C16 H161 118.7 no
C16 C17 C18 122.5(3) yes
C16 C17 N59 118.5(3) yes
C18 C17 N59 119.0(3) yes
C17 C18 C19 118.6(2) yes
C17 C18 H181 118.2 no
C19 C18 H181 123.2 no
C18 C19 S20 116.7(2) yes
C18 C19 C27 120.1(3) yes
S20 C19 C27 122.7(2) yes
C19 S20 C21 106.04(12) yes
S20 C21 C22 115.3(2) yes
S20 C21 C28 123.3(2) yes
C22 C21 C28 121.0(3) yes
C21 C22 C23 118.6(3) yes
C21 C22 H221 118.4 no
C23 C22 H221 123.0 no
C22 C23 C24 122.1(3) yes
C22 C23 N62 119.2(3) yes
C24 C23 N62 118.7(3) yes
C23 C24 C1 119.2(3) yes
C23 C24 H241 122.8 no
C1 C24 H241 118.0 no
C7 C25 C3 119.4(2) yes
C7 C25 O29 120.7(3) yes
C3 C25 O29 119.9(3) yes
C9 C26 C13 118.8(2) yes
C9 C26 O35 120.5(2) yes
C13 C26 O35 120.6(2) yes
C19 C27 C15 119.5(3) yes
C19 C27 O41 119.6(3) yes
C15 C27 O41 120.9(2) yes
C1 C28 C21 119.1(3) yes
C1 C28 O47 119.3(2) yes
C21 C28 O47 121.6(2) yes
C25 O29 C30 111.5(2) yes
O29 C30 C31 109.0(3) yes
O29 C30 H302 108.4 no
C31 C30 H302 109.9 no
O29 C30 H301 108.1 no
C31 C30 H301 109.8 no
H302 C30 H301 111.6 no
C30 C31 C32 110.9(4) yes
C30 C31 H311 108.7 no
C32 C31 H311 112.1 no
C30 C31 H312 102.6 no
C32 C31 H312 113.4 no
H311 C31 H312 108.7 no
C31 C32 C33 113.9(4) yes
C31 C32 H321 110.6 no
C33 C32 H321 106.7 no
C31 C32 H322 108.1 no
C33 C32 H322 105.6 no
H321 C32 H322 111.8 no
C32 C33 C34 112.1(5) yes
C32 C33 H331 107.9 no
C34 C33 H331 106.6 no
C32 C33 H332 114.1 no
C34 C33 H332 106.9 no
H331 C33 H332 109.0 no
C33 C34 H341 108.7 no
C33 C34 H343 110.6 no
H341 C34 H343 109.4 no
C33 C34 H342 108.2 no
H341 C34 H342 111.1 no
H343 C34 H342 108.8 no
C26 O35 C36 116.5(3) yes
C26 O35 C136 113.6(4) yes
O35 C36 C37 106.5(4) yes
O35 C36 H362 108.1 no
C37 C36 H362 105.8 no
O35 C36 H361 115.7 no
C37 C36 H361 109.3 no
H362 C36 H361 110.9 no
C36 C37 C38 112.7(5) yes
C36 C37 H372 103.9 no
C38 C37 H372 106.6 no
C36 C37 H371 114.0 no
C38 C37 H371 109.5 no
H372 C37 H371 109.7 no
C37 C38 C39 113.6(5) yes
C37 C38 H381 107.4 no
C39 C38 H381 106.6 no
C37 C38 H382 110.5 no
C39 C38 H382 105.8 no
H381 C38 H382 113.1 no
C38 C39 C40 114.3(5) yes
C38 C39 H391 108.6 no
C40 C39 H391 110.1 no
C38 C39 H392 107.4 no
C40 C39 H392 106.6 no
H391 C39 H392 109.8 no
C39 C40 H403 107.7 no
C39 C40 H401 103.4 no
H403 C40 H401 113.2 no
C39 C40 H402 104.8 no
H403 C40 H402 114.2 no
H401 C40 H402 112.4 no
C27 O41 C42 113.0(3) yes
C27 O41 C142 132.5(6) yes
O41 C42 C43 112.4(4) yes
O41 C42 H421 106.3 no
C43 C42 H421 110.4 no
O41 C42 H422 111.7 no
C43 C42 H422 107.0 no
H421 C42 H422 109.1 no
C42 C43 C44 115.9(4) yes
C42 C43 H431 107.9 no
C44 C43 H431 104.2 no
C42 C43 H432 106.9 no
C44 C43 H432 110.2 no
H431 C43 H432 111.8 no
C43 C44 C45 113.9(4) yes
C43 C44 H442 107.7 no
C45 C44 H442 112.1 no
C43 C44 H441 105.0 no
C45 C44 H441 111.4 no
H442 C44 H441 106.2 no
C44 C45 C46 111.6(4) yes
C44 C45 H452 109.0 no
C46 C45 H452 121.3 no
C44 C45 H451 105.8 no
C46 C45 H451 94.2 no
H452 C45 H451 113.3 no
C45 C46 H461 108.3 no
C45 C46 H463 104.5 no
H461 C46 H463 109.5 no
C45 C46 H462 115.4 no
H461 C46 H462 109.5 no
H463 C46 H462 109.5 no
C28 O47 C48 114.8(2) yes
O47 C48 C49 108.2(2) yes
O47 C48 H482 109.0 no
C49 C48 H482 107.6 no
O47 C48 H481 110.1 no
C49 C48 H481 113.4 no
H482 C48 H481 108.4 no
C48 C49 C50 108.1(3) yes
C48 C49 H491 110.0 no
C50 C49 H491 109.3 no
C48 C49 H494 110.0 no
C50 C49 H494 109.9 no
H491 C49 H494 109.5 no
C48 C49 C150 114.8(7) yes
C48 C49 H493 107.3 no
C150 C49 H493 108.4 no
C48 C49 H492 107.0 no
C150 C49 H492 109.8 no
H493 C49 H492 109.5 no
C49 C50 C51 109.7(3) yes
C49 C50 H501 110.1 no
C51 C50 H501 105.7 no
C49 C50 H502 113.1 no
C51 C50 H502 109.6 no
H501 C50 H502 108.5 no
C50 C51 C52 110.1(4) yes
C50 C51 H511 109.9 no
C52 C51 H511 109.7 no
C50 C51 H512 110.3 no
C52 C51 H512 108.5 no
H511 C51 H512 108.3 no
C51 C52 H521 109.3 no
C51 C52 H522 108.6 no
H521 C52 H522 110.5 no
C51 C52 H523 109.7 no
H521 C52 H523 110.2 no
H522 C52 H523 108.4 no
C5 N53 O54 118.5(2) yes
C5 N53 O55 118.5(3) yes
O54 N53 O55 122.9(2) yes
C11 N56 O57 117.5(3) yes
C11 N56 O58 118.3(2) yes
O57 N56 O58 124.2(3) yes
C17 N59 O60 118.2(3) yes
C17 N59 O61 117.8(3) yes
O60 N59 O61 123.9(3) yes
C23 N62 O63 118.4(3) yes
C23 N62 O64 117.9(3) yes
O63 N62 O64 123.7(3) yes
O35 C136 C137 107.9(6) yes
O35 C136 H1361 110.5 no
C137 C136 H1361 110.5 no
O35 C136 H1362 110.2 no
C137 C136 H1362 107.6 no
H1361 C136 H1362 110.1 no
C136 C137 C138 108.4(7) yes
C136 C137 H1372 108.8 no
C138 C137 H1372 111.3 no
C136 C137 H1371 110.9 no
C138 C137 H1371 108.8 no
H1372 C137 H1371 108.6 no
C137 C138 C139 108.4(6) yes
C137 C138 H1382 107.3 no
C139 C138 H1382 109.8 no
C137 C138 H1381 113.2 no
C139 C138 H1381 109.3 no
H1382 C138 H1381 108.9 no
C138 C139 C140 106.5(7) yes
C138 C139 H1392 109.8 no
C140 C139 H1392 108.0 no
C138 C139 H1391 109.7 no
C140 C139 H1391 113.5 no
H1392 C139 H1391 109.3 no
C139 C140 H1401 108.8 no
C139 C140 H1403 113.4 no
H1401 C140 H1403 109.5 no
C139 C140 H1402 106.2 no
H1401 C140 H1402 109.5 no
H1403 C140 H1402 109.5 no
O41 C142 C143 102.2(8) yes
O41 C142 H1422 102.8 no
C143 C142 H1422 100.8 no
O41 C142 H1421 117.3 no
C143 C142 H1421 122.2 no
H1422 C142 H1421 108.9 no
C142 C143 C144 107.2(8) yes
C142 C143 H1431 108.4 no
C144 C143 H1431 133.9 no
C142 C143 H1432 99.3 no
C144 C143 H1432 92.5 no
H1431 C143 H1432 109.4 no
C143 C144 C145 109.0(9) yes
C143 C144 H1441 81.9 no
C145 C144 H1441 63.6 no
C143 C144 H1442 118.8 no
C145 C144 H1442 131.2 no
H1441 C144 H1442 112.5 no
C144 C145 C146 113.0(9) yes
C144 C145 H1451 108.2 no
C146 C145 H1451 120.2 no
C144 C145 H1452 66.7 no
C146 C145 H1452 54.9 no
H1451 C145 H1452 110.7 no
C145 C146 H1452 42.1 no
C145 C146 H1462 123.2 no
H1452 C146 H1462 117.2 no
C145 C146 H1461 70.6 no
H1452 C146 H1461 111.2 no
H1462 C146 H1461 109.5 no
C145 C146 H1463 124.2 no
H1452 C146 H1463 99.5 no
H1462 C146 H1463 109.5 no
H1461 C146 H1463 109.5 no
C49 C150 C151 112.0(6) yes
C49 C150 H1502 105.4 no
C151 C150 H1502 102.8 no
C49 C150 H1501 114.7 no
C151 C150 H1501 111.8 no
H1502 C150 H1501 109.2 no
C150 C151 C152 112.0(7) yes
C150 C151 H1511 113.3 no
C152 C151 H1511 110.2 no
C150 C151 H1512 105.1 no
C152 C151 H1512 106.2 no
H1511 C151 H1512 109.7 no
C151 C152 H1522 108.0 no
C151 C152 H1523 108.4 no
H1522 C152 H1523 110.6 no
C151 C152 H1521 110.1 no
H1522 C152 H1521 109.7 no
H1523 C152 H1521 110.0 no
C145 H1452 C146 83.0 no

loop_
_geom_bond_atom_site_label_1
_geom_bond_atom_site_label_2
_geom_bond_distance
_geom_bond_publ_flag
C1 S2 1.768(3) yes
C1 C24 1.383(4) yes
C1 C28 1.408(4) yes
S2 C3 1.770(3) yes
C3 C4 1.399(4) yes
C3 C25 1.398(4) yes
C4 C5 1.384(4) yes
C4 H41 0.938 no
C5 C6 1.386(4) yes
C5 N53 1.478(3) yes
C6 C7 1.386(4) yes
C6 H61 0.959 no
C7 S8 1.780(3) yes
C7 C25 1.398(4) yes
S8 C9 1.766(3) yes
C9 C10 1.403(4) yes
C9 C26 1.409(4) yes
C10 C11 1.366(4) yes
C10 H101 0.919 no
C11 C12 1.390(4) yes
C11 N56 1.475(4) yes
C12 C13 1.383(4) yes
C12 H121 0.952 no
C13 S14 1.774(3) yes
C13 C26 1.400(4) yes
S14 C15 1.774(3) yes
C15 C16 1.388(4) yes
C15 C27 1.400(4) yes
C16 C17 1.375(4) yes
C16 H161 0.967 no
C17 C18 1.377(4) yes
C17 N59 1.460(4) yes
C18 C19 1.392(4) yes
C18 H181 0.940 no
C19 S20 1.765(3) yes
C19 C27 1.408(4) yes
S20 C21 1.779(3) yes
C21 C22 1.387(4) yes
C21 C28 1.399(4) yes
C22 C23 1.375(4) yes
C22 H221 0.901 no
C23 C24 1.391(4) yes
C23 N62 1.465(4) yes
C24 H241 0.911 no
C25 O29 1.365(3) yes
C26 O35 1.358(3) yes
C27 O41 1.375(3) yes
C28 O47 1.359(3) yes
O29 C30 1.462(4) yes
C30 C31 1.506(5) yes
C30 H302 0.973 no
C30 H301 0.984 no
C31 C32 1.547(6) yes
C31 H311 0.953 no
C31 H312 0.969 no
C32 C33 1.473(6) yes
C32 H321 0.975 no
C32 H322 0.987 no
C33 C34 1.520(7) yes
C33 H331 0.987 no
C33 H332 1.023 no
C34 H341 1.007 no
C34 H343 0.956 no
C34 H342 0.957 no
O35 C36 1.449(4) yes
O35 C136 1.447(5) yes
C36 C37 1.524(5) yes
C36 H362 0.974 no
C36 H361 0.977 no
C37 C38 1.532(5) yes
C37 H372 0.978 no
C37 H371 0.983 no
C38 C39 1.538(4) yes
C38 H381 0.981 no
C38 H382 0.971 no
C39 C40 1.528(5) yes
C39 H391 0.981 no
C39 H392 0.988 no
C40 H403 0.944 no
C40 H401 0.965 no
C40 H402 0.971 no
O41 C42 1.454(4) yes
O41 C142 1.428(5) yes
C42 C43 1.513(4) yes
C42 H421 1.008 no
C42 H422 0.966 no
C43 C44 1.514(4) yes
C43 H431 0.947 no
C43 H432 0.970 no
C44 C45 1.523(4) yes
C44 H442 0.995 no
C44 H441 0.957 no
C45 C46 1.520(4) yes
C45 H452 0.977 no
C45 H451 0.984 no
C46 H461 0.950 no
C46 H463 0.950 no
C46 H462 0.950 no
O47 C48 1.451(3) yes
C48 C49 1.519(3) yes
C48 H482 0.970 no
C48 H481 0.968 no
C49 C50 1.530(4) yes
C49 H491 0.950 no
C49 H494 0.950 no
C49 C150 1.544(5) yes
C49 H493 0.950 no
C49 H492 0.950 no
C50 C51 1.527(4) yes
C50 H501 0.981 no
C50 H502 0.969 no
C51 C52 1.536(4) yes
C51 H511 0.955 no
C51 H512 0.962 no
C52 H521 0.932 no
C52 H522 0.964 no
C52 H523 0.965 no
N53 O54 1.213(4) yes
N53 O55 1.221(3) yes
N56 O57 1.224(3) yes
N56 O58 1.216(4) yes
N59 O60 1.225(4) yes
N59 O61 1.233(4) yes
N62 O63 1.223(4) yes
N62 O64 1.228(3) yes
C136 C137 1.525(5) yes
C136 H1361 0.972 no
C136 H1362 0.976 no
C137 C138 1.529(5) yes
C137 H1372 0.964 no
C137 H1371 0.957 no
C138 C139 1.535(5) yes
C138 H1382 0.972 no
C138 H1381 0.959 no
C139 C140 1.534(5) yes
C139 H1392 0.961 no
C139 H1391 0.972 no
C140 H1401 0.950 no
C140 H1403 0.950 no
C140 H1402 0.950 no
C142 C143 1.519(5) yes
C142 H1422 1.033 no
C142 H1421 0.941 no
C143 C144 1.531(5) yes
C143 H1431 0.979 no
C143 H1432 0.984 no
C144 C145 1.539(5) yes
C144 H1441 1.030 no
C144 H1442 0.884 no
C145 C146 1.540(5) yes
C145 H1451 0.896 no
C145 H1452 1.040 no
C146 H1452 1.269 no
C146 H1462 0.950 no
C146 H1461 0.950 no
C146 H1463 0.950 no
C150 C151 1.539(5) yes
C150 H1502 0.983 no
C150 H1501 0.968 no
C151 C152 1.546(5) yes
C151 H1511 0.970 no
C151 H1512 0.963 no
C152 H1522 0.961 no
C152 H1523 0.954 no
C152 H1521 0.963 no

loop_
_geom_hbond_atom_site_label_D
_geom_hbond_atom_site_label_H
_geom_hbond_atom_site_label_A
_geom_hbond_site_symmetry_A
_geom_hbond_angle_DHA
_geom_hbond_distance_DH
_geom_hbond_distance_HA
_geom_hbond_distance_DA
_geom_hbond_publ_flag
C4 H41 O57 1_545 153 0.938 2.582 3.447(3) yes
C48 H481 O64 2_665 142 0.968 2.547 3.366(10) yes
C151 H1511 O60 . 163 0.970 2.129 3.068(10) yes
C37 H372 O54 2_566 151 0.978 2.520 3.408(10) yes
C42 H422 O60 2_565 145 0.966 2.367 3.210(10) yes
C142 H1421 O60 2_565 169 0.941 2.327 3.256(10) yes
C49 H491 O57 1_545 129 0.950 2.544 3.224(10) yes
